data_1543872
loop_
_publ_author_name
'G\"orbitz, Carl Henrik'
'Karen, Pavel'
'Du\<sek, Michal'
'Pet\<r\'i\<cek, V\'aclav'

_publ_section_title
;
 An exceptional series of phase transitions in hydrophobic amino acids
 with linear side chains
;
_journal_issue 5
_journal_name_full IUCrJ
_journal_page_first
;
;
_journal_paper_doi 10.1107/S2052252516010472
_journal_volume 3
_journal_year 2016
_chemical_absolute_configuration rm
_chemical_formula_moiety 'C5 H11 N O2 S'
_chemical_formula_sum 'C5 H11 N O2 S'
_chemical_formula_weight 149.21
_chemical_name_common L-methionine
_chemical_name_systematic
;
 S-2-amino-4-(methylthio)butanoic acid
;
_space_group_crystal_system monoclinic
_space_group_IT_number 4
_space_group_name_Hall 'P 2yb'
_space_group_name_H-M_alt 'P 1 21 1'
_symmetry_space_group_name_Hall 'P 2yb'
_symmetry_space_group_name_H-M 'P 1 21 1'
_atom_sites_solution_hydrogens geom
_atom_sites_solution_primary direct
_atom_sites_solution_secondary difmap
_audit_creation_method SHELXL-2013
_cell_angle_alpha 90
_cell_angle_beta 97.635(2)
_cell_angle_gamma 90
_cell_formula_units_Z 4
_cell_length_a 9.5118(6)
_cell_length_b 5.1936(4)
_cell_length_c 15.3419(10)
_cell_measurement_reflns_used 8663
_cell_measurement_temperature 289(2)
_cell_measurement_theta_max 27.09
_cell_measurement_theta_min 2.39
_cell_volume 751.18(9)
_computing_cell_refinement 'APEX2 (Bruker, 2014)'
_computing_data_collection 'APEX2 (Bruker, 2014)'
_computing_data_reduction 'APEX2 (Bruker, 2014)'
_computing_molecular_graphics 'MERCURY (Macrae et al., 2008)'
_computing_publication_material 'SHELXL (Sheldrick, 2015b)'
_computing_structure_refinement 'SHELXL (Sheldrick, 2015b)'
_computing_structure_solution 'SHELXT (Sheldrick, 2015a)'
_diffrn_ambient_temperature 289(2)
_diffrn_detector_area_resol_mean 8.3
_diffrn_measured_fraction_theta_full 0.999
_diffrn_measured_fraction_theta_max 0.998
_diffrn_measurement_device_type 'Bruker D8 Vantage single crystal CCD'
_diffrn_measurement_method 'Sets of exposures each taken over 0.5\% \w rotation'
_diffrn_radiation_monochromator graphite
_diffrn_radiation_type MoK\a
_diffrn_radiation_wavelength 0.71073
_diffrn_reflns_av_R_equivalents 0.0377
_diffrn_reflns_av_unetI/netI 0.0305
_diffrn_reflns_Laue_measured_fraction_full 0.999
_diffrn_reflns_Laue_measured_fraction_max 0.998
_diffrn_reflns_limit_h_max 12
_diffrn_reflns_limit_h_min -12
_diffrn_reflns_limit_k_max 6
_diffrn_reflns_limit_k_min -6
_diffrn_reflns_limit_l_max 19
_diffrn_reflns_limit_l_min -19
_diffrn_reflns_number 15609
_diffrn_reflns_point_group_measured_fraction_full 0.998
_diffrn_reflns_point_group_measured_fraction_max 0.993
_diffrn_reflns_theta_full 25.242
_diffrn_reflns_theta_max 27.133
_diffrn_reflns_theta_min 2.160
_exptl_absorpt_coefficient_mu 0.363
_exptl_absorpt_correction_T_max 1.000
_exptl_absorpt_correction_T_min 0.912
_exptl_absorpt_correction_type multi-scan
_exptl_absorpt_process_details 'SADABS (Bruker, 2014)'
_exptl_crystal_colour colourless
_exptl_crystal_density_diffrn 1.319
_exptl_crystal_density_method 'not measured'
_exptl_crystal_description plate
_exptl_crystal_F_000 320
_exptl_crystal_size_max 0.48
_exptl_crystal_size_mid 0.45
_exptl_crystal_size_min 0.11
_refine_diff_density_max 0.221
_refine_diff_density_min -0.250
_refine_diff_density_rms 0.040
_refine_ls_abs_structure_details
;
 Flack x determined using 1020 quotients [(I+)-(I-)]/[(I+)+(I-)]
 (Parsons and Flack (2004), Acta Cryst. A60, s61).
;
_refine_ls_abs_structure_Flack 0.03(3)
_refine_ls_extinction_method none
_refine_ls_goodness_of_fit_ref 1.046
_refine_ls_hydrogen_treatment constr
_refine_ls_matrix_type full
_refine_ls_number_parameters 231
_refine_ls_number_reflns 3308
_refine_ls_number_restraints 752
_refine_ls_restrained_S_all 0.965
_refine_ls_R_factor_all 0.0625
_refine_ls_R_factor_gt 0.0466
_refine_ls_shift/su_max 0.000
_refine_ls_shift/su_mean 0.000
_refine_ls_structure_factor_coef Fsqd
_refine_ls_weighting_details
;
 w=1/[\s^2^(Fo^2^)+(0.0490P)^2^+0.2813P]
 where P=(Fo^2^+2Fc^2^)/3
;
_refine_ls_weighting_scheme calc
_refine_ls_wR_factor_gt 0.1098
_refine_ls_wR_factor_ref 0.1179
_reflns_Friedel_coverage 0.788
_reflns_Friedel_fraction_full 0.997
_reflns_Friedel_fraction_max 0.987
_reflns_number_gt 2682
_reflns_number_total 3308
_reflns_threshold_expression 'I > 2\s(I)'
_cod_data_source_file ed5010.cif
_cod_data_source_block Met293
_cod_database_code 1543872
_shelx_space_group_comment
;
The symmetry employed for this shelxl refinement is uniquely defined
by the following loop, which should always be used as a source of
symmetry information in preference to the above space-group names.
They are only intended as comments.
;
_shelxl_version_number 2013-2

loop_
_space_group_symop_operation_xyz
'x, y, z'
'-x, y+1/2, -z'

loop_
_atom_site_label
_atom_site_type_symbol
_atom_site_fract_x
_atom_site_fract_y
_atom_site_fract_z
_atom_site_U_iso_or_equiv
_atom_site_adp_type
_atom_site_occupancy
_atom_site_site_symmetry_order
_atom_site_calc_flag
_atom_site_refinement_flags_posn
_atom_site_refinement_flags_adp
_atom_site_refinement_flags_occupancy
_atom_site_disorder_assembly
_atom_site_disorder_group
O1A O 0.89177(19) 0.5944(5) 0.07632(14) 0.0418(5) Uani 1 1 d . U . . .
O2A O 0.8256(2) 0.9592(4) 0.13355(16) 0.0466(6) Uani 1 1 d . U . . .
N1A N 0.6410(2) 0.3718(5) 0.07069(17) 0.0370(6) Uani 1 1 d . U . . .
H1A H 0.6496 0.4071 0.0149 0.055 Uiso 1 1 calc R U . A 1
H2A H 0.5554 0.3061 0.0739 0.055 Uiso 1 1 calc R U . A 1
H3A H 0.7070 0.2584 0.0917 0.055 Uiso 1 1 calc R U . A 1
C1A C 0.8057(3) 0.7320(6) 0.10913(19) 0.0344(6) Uani 1 1 d . U . . .
C21A C 0.6590(4) 0.6110(9) 0.1233(2) 0.0320(7) Uani 0.830(4) 1 d D U P B 1
H21A H 0.5820 0.7317 0.1039 0.038 Uiso 0.830(4) 1 calc R U P B 1
C31A C 0.6600(4) 0.5467(8) 0.2208(2) 0.0416(9) Uani 0.830(4) 1 d D U P B 1
H31A H 0.5842 0.4259 0.2271 0.050 Uiso 0.830(4) 1 calc R U P B 1
H32A H 0.7492 0.4646 0.2430 0.050 Uiso 0.830(4) 1 calc R U P B 1
C41A C 0.6412(7) 0.7829(9) 0.2746(3) 0.0657(12) Uani 0.830(4) 1 d D U P B 1
H41A H 0.5582 0.8771 0.2483 0.079 Uiso 0.830(4) 1 calc R U P B 1
H42A H 0.7231 0.8941 0.2748 0.079 Uiso 0.830(4) 1 calc R U P B 1
S11A S 0.6204(3) 0.6978(4) 0.38544(11) 0.0940(7) Uani 0.830(4) 1 d D U P B 1
C51A C 0.5935(11) 0.9918(13) 0.4318(4) 0.135(3) Uani 0.830(4) 1 d D U P B 1
H51A H 0.5788 0.9682 0.4920 0.202 Uiso 0.830(4) 1 calc R U P B 1
H52A H 0.5115 1.0726 0.4000 0.202 Uiso 0.830(4) 1 calc R U P B 1
H53A H 0.6751 1.0990 0.4294 0.202 Uiso 0.830(4) 1 calc R U P B 1
C22A C 0.6855(18) 0.606(4) 0.1224(6) 0.0320(7) Uani 0.170(4) 1 d D U P B 2
H22A H 0.6145 0.7277 0.0950 0.038 Uiso 0.170(4) 1 calc R U P B 2
C32A C 0.6285(16) 0.563(2) 0.2101(6) 0.0416(9) Uani 0.170(4) 1 d D U P B 2
H33A H 0.5337 0.4908 0.1990 0.050 Uiso 0.170(4) 1 calc R U P B 2
H34A H 0.6884 0.4390 0.2450 0.050 Uiso 0.170(4) 1 calc R U P B 2
C42A C 0.6242(17) 0.809(2) 0.2612(6) 0.0657(12) Uani 0.170(4) 1 d D U P B 2
H43A H 0.5655 0.9334 0.2262 0.079 Uiso 0.170(4) 1 calc R U P B 2
H44A H 0.7193 0.8788 0.2737 0.079 Uiso 0.170(4) 1 calc R U P B 2
S12A S 0.5542(12) 0.7534(15) 0.3625(5) 0.0940(7) Uani 0.170(4) 1 d D U P B 2
C52A C 0.560(3) 1.056(2) 0.4084(10) 0.135(3) Uani 0.170(4) 1 d D U P B 2
H54A H 0.5168 1.0521 0.4614 0.202 Uiso 0.170(4) 1 calc R U P B 2
H55A H 0.5105 1.1748 0.3676 0.202 Uiso 0.170(4) 1 calc R U P B 2
H56A H 0.6575 1.1093 0.4220 0.202 Uiso 0.170(4) 1 calc R U P B 2
O1B O 0.3754(2) 0.1865(5) 0.08297(15) 0.0433(5) Uani 1 1 d . U . . .
O2B O 0.3123(2) 0.5806(5) 0.1155(2) 0.0606(7) Uani 1 1 d . U . . .
N1B N 0.1167(2) 0.0000(5) 0.10194(18) 0.0428(6) Uani 1 1 d . U . . .
H1B H 0.1001 0.0414 0.0452 0.064 Uiso 1 1 calc R U . C 1
H2B H 0.0368 -0.0560 0.1199 0.064 Uiso 1 1 calc R U . C 1
H3B H 0.1820 -0.1235 0.1096 0.064 Uiso 1 1 calc R U . C 1
C1B C 0.2943(3) 0.3465(6) 0.1118(2) 0.0376(7) Uani 1 1 d . U . . .
C21B C 0.1691(7) 0.2330(15) 0.1545(3) 0.0361(8) Uani 0.694(3) 1 d D U P D 1
H21B H 0.0927 0.3607 0.1518 0.043 Uiso 0.694(3) 1 calc R U P D 1
C31B C 0.2101(5) 0.1467(10) 0.2497(3) 0.0511(12) Uani 0.694(3) 1 d D U P D 1
H31B H 0.1361 0.0349 0.2660 0.061 Uiso 0.694(3) 1 calc R U P D 1
H32B H 0.2967 0.0465 0.2534 0.061 Uiso 0.694(3) 1 calc R U P D 1
C41B C 0.2324(5) 0.3653(12) 0.3153(3) 0.0743(17) Uani 0.694(3) 1 d D U P D 1
H41B H 0.2943 0.4921 0.2937 0.089 Uiso 0.694(3) 1 calc R U P D 1
H42B H 0.2803 0.2988 0.3704 0.089 Uiso 0.694(3) 1 calc R U P D 1
S11B S 0.0699(2) 0.5235(4) 0.33585(12) 0.0862(6) Uani 0.694(3) 1 d D U P D 1
C51B C -0.0080(9) 0.2959(16) 0.3985(5) 0.113(3) Uani 0.694(3) 1 d D U P D 1
H51B H -0.0951 0.3636 0.4143 0.170 Uiso 0.694(3) 1 calc R U P D 1
H52B H 0.0556 0.2578 0.4509 0.170 Uiso 0.694(3) 1 calc R U P D 1
H53B H -0.0273 0.1412 0.3648 0.170 Uiso 0.694(3) 1 calc R U P D 1
C22B C 0.171(2) 0.234(8) 0.1503(6) 0.0361(8) Uani 0.114(3) 1 d D U P D 2
H22B H 0.0945 0.3621 0.1485 0.043 Uiso 0.114(3) 1 calc R U P D 2
C32B C 0.2358(11) 0.188(4) 0.2456(6) 0.0511(12) Uani 0.114(3) 1 d D U P D 2
H33B H 0.3063 0.0525 0.2466 0.061 Uiso 0.114(3) 1 calc R U P D 2
H34B H 0.2843 0.3433 0.2679 0.061 Uiso 0.114(3) 1 calc R U P D 2
C42B C 0.1296(12) 0.1128(19) 0.3064(7) 0.072(5) Uiso 0.114(3) 1 d D U P D 2
H43B H 0.1805 0.0433 0.3602 0.087 Uiso 0.114(3) 1 calc R U P D 2
H44B H 0.0692 -0.0226 0.2787 0.087 Uiso 0.114(3) 1 calc R U P D 2
S12B S 0.0187(10) 0.377(2) 0.3340(8) 0.114(3) Uiso 0.114(3) 1 d D U P D 2
C52B C 0.1383(19) 0.569(3) 0.4020(12) 0.124(12) Uiso 0.114(3) 1 d D U P D 2
H54B H 0.0886 0.7124 0.4232 0.185 Uiso 0.114(3) 1 calc R U P D 2
H55B H 0.2103 0.6322 0.3691 0.185 Uiso 0.114(3) 1 calc R U P D 2
H56B H 0.1816 0.4693 0.4509 0.185 Uiso 0.114(3) 1 calc R U P D 2
C23B C 0.155(4) 0.219(4) 0.1306(5) 0.0361(8) Uani 0.115(2) 1 d D U P D 3
H23B H 0.0780 0.3396 0.1118 0.043 Uiso 0.115(2) 1 calc R U P D 3
C33B C 0.167(3) 0.195(2) 0.2306(5) 0.0511(12) Uani 0.115(2) 1 d D U P D 3
H35B H 0.0957 0.0749 0.2450 0.061 Uiso 0.115(2) 1 calc R U P D 3
H36B H 0.2594 0.1220 0.2523 0.061 Uiso 0.115(2) 1 calc R U P D 3
C43B C 0.150(2) 0.446(2) 0.2779(5) 0.072(5) Uiso 0.115(2) 1 d D U P D 3
H45B H 0.0576 0.5171 0.2571 0.087 Uiso 0.115(2) 1 calc R U P D 3
H46B H 0.2209 0.5670 0.2627 0.087 Uiso 0.115(2) 1 calc R U P D 3
S13B S 0.1680(12) 0.417(2) 0.3968(4) 0.114(3) Uiso 0.115(2) 1 d D U P D 3
C53B C 0.0257(15) 0.216(4) 0.4128(12) 0.124(12) Uiso 0.115(2) 1 d D U P D 3
H57B H 0.0269 0.1840 0.4745 0.185 Uiso 0.115(2) 1 calc R U P D 3
H58B H 0.0341 0.0560 0.3826 0.185 Uiso 0.115(2) 1 calc R U P D 3
H59B H -0.0618 0.2984 0.3899 0.185 Uiso 0.115(2) 1 calc R U P D 3
C24B C 0.172(3) 0.261(12) 0.1398(5) 0.0361(8) Uani 0.076(2) 1 d D U P D 4
H24B H 0.0979 0.3888 0.1218 0.043 Uiso 0.076(2) 1 calc R U P D 4
C34B C 0.2003(13) 0.266(7) 0.2403(5) 0.0511(12) Uani 0.076(2) 1 d D U P D 4
H37B H 0.2784 0.1505 0.2594 0.061 Uiso 0.076(2) 1 calc R U P D 4
H38B H 0.2298 0.4386 0.2589 0.061 Uiso 0.076(2) 1 calc R U P D 4
C44B C 0.0744(13) 0.190(3) 0.2855(5) 0.072(5) Uiso 0.076(2) 1 d D U P D 4
H47B H 0.0608 0.0058 0.2800 0.087 Uiso 0.076(2) 1 calc R U P D 4
H48B H -0.0099 0.2731 0.2554 0.087 Uiso 0.076(2) 1 calc R U P D 4
S14B S 0.0926(19) 0.2762(19) 0.4011(5) 0.114(3) Uiso 0.076(2) 1 d D U P D 4
C54B C 0.061(5) 0.608(2) 0.3979(14) 0.124(12) Uiso 0.076(2) 1 d D U P D 4
H60B H 0.0702 0.6746 0.4568 0.185 Uiso 0.076(2) 1 calc R U P D 4
H61B H -0.0328 0.6411 0.3689 0.185 Uiso 0.076(2) 1 calc R U P D 4
H62B H 0.1290 0.6912 0.3662 0.185 Uiso 0.076(2) 1 calc R U P D 4

loop_
_atom_site_aniso_label
_atom_site_aniso_U_11
_atom_site_aniso_U_22
_atom_site_aniso_U_33
_atom_site_aniso_U_23
_atom_site_aniso_U_13
_atom_site_aniso_U_12
O1A 0.0238(9) 0.0440(12) 0.0591(13) -0.0018(11) 0.0115(9) -0.0022(9)
O2A 0.0352(10) 0.0326(12) 0.0741(15) -0.0044(11) 0.0145(10) -0.0101(10)
N1A 0.0248(11) 0.0325(12) 0.0551(14) 0.0006(12) 0.0103(10) -0.0073(10)
C1A 0.0260(12) 0.0338(16) 0.0439(15) 0.0044(13) 0.0060(11) -0.0046(12)
C21A 0.0175(16) 0.0284(14) 0.0516(16) -0.0012(13) 0.0100(12) -0.0021(13)
C31A 0.0343(19) 0.0413(18) 0.0507(18) 0.0063(15) 0.0108(15) -0.0061(15)
C41A 0.093(3) 0.052(2) 0.058(2) 0.0010(19) 0.031(2) -0.002(2)
S11A 0.1629(18) 0.0671(9) 0.0614(8) 0.0099(8) 0.0494(9) 0.0108(11)
C51A 0.251(9) 0.092(5) 0.071(4) 0.005(4) 0.057(5) 0.050(6)
C22A 0.0175(16) 0.0284(14) 0.0516(16) -0.0012(13) 0.0100(12) -0.0021(13)
C32A 0.0343(19) 0.0413(18) 0.0507(18) 0.0063(15) 0.0108(15) -0.0061(15)
C42A 0.093(3) 0.052(2) 0.058(2) 0.0010(19) 0.031(2) -0.002(2)
S12A 0.1629(18) 0.0671(9) 0.0614(8) 0.0099(8) 0.0494(9) 0.0108(11)
C52A 0.251(9) 0.092(5) 0.071(4) 0.005(4) 0.057(5) 0.050(6)
O1B 0.0277(9) 0.0361(11) 0.0694(13) -0.0099(11) 0.0186(9) -0.0103(9)
O2B 0.0433(12) 0.0288(12) 0.113(2) -0.0010(13) 0.0208(13) -0.0066(10)
N1B 0.0288(11) 0.0419(15) 0.0589(15) 0.0073(13) 0.0103(11) -0.0115(11)
C1B 0.0251(13) 0.0317(15) 0.0565(18) -0.0002(14) 0.0077(12) -0.0047(12)
C21B 0.0282(13) 0.0361(17) 0.0453(15) -0.0005(15) 0.0098(14) 0.0003(12)
C31B 0.048(3) 0.056(3) 0.0513(19) 0.006(2) 0.0157(17) 0.003(2)
C41B 0.075(4) 0.090(4) 0.058(3) -0.011(3) 0.013(3) -0.016(4)
S11B 0.1221(15) 0.0645(11) 0.0792(11) -0.0106(9) 0.0397(10) 0.0152(10)
C51B 0.110(6) 0.124(8) 0.114(6) 0.029(6) 0.048(5) 0.012(5)
C22B 0.0282(13) 0.0361(17) 0.0453(15) -0.0005(15) 0.0098(14) 0.0003(12)
C32B 0.048(3) 0.056(3) 0.0513(19) 0.006(2) 0.0157(17) 0.003(2)
C23B 0.0282(13) 0.0361(17) 0.0453(15) -0.0005(15) 0.0098(14) 0.0003(12)
C33B 0.048(3) 0.056(3) 0.0513(19) 0.006(2) 0.0157(17) 0.003(2)
C24B 0.0282(13) 0.0361(17) 0.0453(15) -0.0005(15) 0.0098(14) 0.0003(12)
C34B 0.048(3) 0.056(3) 0.0513(19) 0.006(2) 0.0157(17) 0.003(2)

loop_
_atom_type_symbol
_atom_type_description
_atom_type_scat_dispersion_real
_atom_type_scat_dispersion_imag
_atom_type_scat_source
C C 0.0033 0.0016 'International Tables Vol C Tables 4.2.6.8 and 6.1.1.4'
H H 0.0000 0.0000 'International Tables Vol C Tables 4.2.6.8 and 6.1.1.4'
N N 0.0061 0.0033 'International Tables Vol C Tables 4.2.6.8 and 6.1.1.4'
O O 0.0106 0.0060 'International Tables Vol C Tables 4.2.6.8 and 6.1.1.4'
S S 0.1246 0.1234 'International Tables Vol C Tables 4.2.6.8 and 6.1.1.4'

loop_
_geom_angle_atom_site_label_1
_geom_angle_atom_site_label_2
_geom_angle_atom_site_label_3
_geom_angle
C21A N1A H1A 109.5
C21A N1A H2A 109.5
H1A N1A H2A 109.5
C21A N1A H3A 109.5
H1A N1A H3A 109.5
H2A N1A H3A 109.5
O1A C1A O2A 125.8(3)
O1A C1A C22A 113.4(8)
O2A C1A C22A 120.7(7)
O1A C1A C21A 118.1(3)
O2A C1A C21A 116.1(3)
N1A C21A C31A 109.6(3)
N1A C21A C1A 107.5(2)
C31A C21A C1A 109.4(3)
N1A C21A H21A 110.1
C31A C21A H21A 110.1
C1A C21A H21A 110.1
C41A C31A C21A 111.9(3)
C41A C31A H31A 109.2
C21A C31A H31A 109.2
C41A C31A H32A 109.2
C21A C31A H32A 109.2
H31A C31A H32A 107.9
C31A C41A S11A 110.8(3)
C31A C41A H41A 109.5
S11A C41A H41A 109.5
C31A C41A H42A 109.5
S11A C41A H42A 109.5
H41A C41A H42A 108.1
C51A S11A C41A 102.4(3)
S11A C51A H51A 109.5
S11A C51A H52A 109.5
H51A C51A H52A 109.5
S11A C51A H53A 109.5
H51A C51A H53A 109.5
H52A C51A H53A 109.5
C1A C22A N1A 120.1(8)
C1A C22A C32A 127.3(10)
N1A C22A C32A 104.0(10)
C1A C22A H22A 99.7
N1A C22A H22A 99.7
C32A C22A H22A 99.7
C42A C32A C22A 111.8(6)
C42A C32A H33A 109.3
C22A C32A H33A 109.3
C42A C32A H34A 109.3
C22A C32A H34A 109.3
H33A C32A H34A 107.9
C32A C42A S12A 110.8(6)
C32A C42A H43A 109.5
S12A C42A H43A 109.5
C32A C42A H44A 109.5
S12A C42A H44A 109.5
H43A C42A H44A 108.1
C52A S12A C42A 102.3(5)
S12A C52A H54A 109.5
S12A C52A H55A 109.5
H54A C52A H55A 109.5
S12A C52A H56A 109.5
H54A C52A H56A 109.5
H55A C52A H56A 109.5
C21B N1B H1B 109.5
C21B N1B H2B 109.5
H1B N1B H2B 109.5
C21B N1B H3B 109.5
H1B N1B H3B 109.5
H2B N1B H3B 109.5
O2B C1B O1B 125.7(3)
O2B C1B C24B 115(3)
O1B C1B C24B 119(3)
O2B C1B C22B 118.6(15)
O1B C1B C22B 115.6(15)
O2B C1B C23B 122.3(8)
O1B C1B C23B 111.4(8)
O2B C1B C21B 117.9(4)
O1B C1B C21B 116.2(4)
N1B C21B C31B 107.5(5)
N1B C21B C1B 107.4(4)
C31B C21B C1B 113.7(4)
N1B C21B H21B 109.4
C31B C21B H21B 109.4
C1B C21B H21B 109.4
C41B C31B C21B 114.3(5)
C41B C31B H31B 108.7
C21B C31B H31B 108.7
C41B C31B H32B 108.7
C21B C31B H32B 108.7
H31B C31B H32B 107.6
C31B C41B S11B 114.1(3)
C31B C41B H41B 108.7
S11B C41B H41B 108.7
C31B C41B H42B 108.7
S11B C41B H42B 108.7
H41B C41B H42B 107.6
C51B S11B C41B 102.8(3)
S11B C51B H51B 109.5
S11B C51B H52B 109.5
H51B C51B H52B 109.5
S11B C51B H53B 109.5
H51B C51B H53B 109.5
H52B C51B H53B 109.5
N1B C22B C1B 111.0(15)
N1B C22B C32B 115(2)
C1B C22B C32B 101.3(12)
N1B C22B H22B 109.8
C1B C22B H22B 109.8
C32B C22B H22B 109.8
C42B C32B C22B 114.2(8)
C42B C32B H33B 108.7
C22B C32B H33B 108.7
C42B C32B H34B 108.7
C22B C32B H34B 108.7
H33B C32B H34B 107.6
C32B C42B S12B 113.9(6)
C32B C42B H43B 108.8
S12B C42B H43B 108.8
C32B C42B H44B 108.8
S12B C42B H44B 108.8
H43B C42B H44B 107.7
C52B S12B C42B 102.7(5)
S12B C52B H54B 109.5
S12B C52B H55B 109.5
H54B C52B H55B 109.5
S12B C52B H56B 109.5
H54B C52B H56B 109.5
H55B C52B H56B 109.5
N1B C23B C33B 104.7(14)
N1B C23B C1B 122.9(18)
C33B C23B C1B 106(2)
N1B C23B H23B 107.5
C33B C23B H23B 107.5
C1B C23B H23B 107.5
C43B C33B C23B 114.3(7)
C43B C33B H35B 108.7
C23B C33B H35B 108.7
C43B C33B H36B 108.7
C23B C33B H36B 108.7
H35B C33B H36B 107.6
C33B C43B S13B 114.1(6)
C33B C43B H45B 108.7
S13B C43B H45B 108.7
C33B C43B H46B 108.7
S13B C43B H46B 108.7
H45B C43B H46B 107.6
C53B S13B C43B 102.7(5)
S13B C53B H57B 109.5
S13B C53B H58B 109.5
H57B C53B H58B 109.5
S13B C53B H59B 109.5
H57B C53B H59B 109.5
H58B C53B H59B 109.5
C1B C24B C34B 105.3(12)
C1B C24B N1B 115(3)
C34B C24B N1B 114(3)
C1B C24B H24B 107.3
C34B C24B H24B 107.3
N1B C24B H24B 107.3
C44B C34B C24B 114.2(8)
C44B C34B H37B 108.7
C24B C34B H37B 108.7
C44B C34B H38B 108.7
C24B C34B H38B 108.7
H37B C34B H38B 107.6
C34B C44B S14B 113.9(6)
C34B C44B H47B 108.8
S14B C44B H47B 108.8
C34B C44B H48B 108.8
S14B C44B H48B 108.8
H47B C44B H48B 107.7
C54B S14B C44B 102.7(5)
S14B C54B H60B 109.5
S14B C54B H61B 109.5
H60B C54B H61B 109.5
S14B C54B H62B 109.5
H60B C54B H62B 109.5
H61B C54B H62B 109.5

loop_
_geom_bond_atom_site_label_1
_geom_bond_atom_site_label_2
_geom_bond_distance
O1A C1A 1.243(4)
O2A C1A 1.245(4)
N1A C21A 1.479(5)
N1A C22A 1.481(18)
N1A H1A 0.8900
N1A H2A 0.8900
N1A H3A 0.8900
C1A C22A 1.357(18)
C1A C21A 1.571(4)
C21A C31A 1.532(4)
C21A H21A 0.9800
C31A C41A 1.502(5)
C31A H31A 0.9700
C31A H32A 0.9700
C41A S11A 1.793(4)
C41A H41A 0.9700
C41A H42A 0.9700
S11A C51A 1.718(6)
C51A H51A 0.9600
C51A H52A 0.9600
C51A H53A 0.9600
C22A C32A 1.532(6)
C22A H22A 0.9800
C32A C42A 1.502(7)
C32A H33A 0.9700
C32A H34A 0.9700
C42A S12A 1.793(6)
C42A H43A 0.9700
C42A H44A 0.9700
S12A C52A 1.719(8)
C52A H54A 0.9600
C52A H55A 0.9600
C52A H56A 0.9600
O1B C1B 1.254(4)
O2B C1B 1.228(4)
N1B C23B 1.26(2)
N1B C22B 1.48(4)
N1B C21B 1.502(8)
N1B C24B 1.54(5)
N1B H1B 0.8900
N1B H2B 0.8900
N1B H3B 0.8900
C1B C24B 1.37(2)
C1B C22B 1.50(2)
C1B C23B 1.54(3)
C1B C21B 1.550(7)
C21B C31B 1.528(5)
C21B H21B 0.9800
C31B C41B 1.513(6)
C31B H31B 0.9700
C31B H32B 0.9700
C41B S11B 1.815(5)
C41B H41B 0.9700
C41B H42B 0.9700
S11B C51B 1.750(7)
C51B H51B 0.9600
C51B H52B 0.9600
C51B H53B 0.9600
C22B C32B 1.529(6)
C22B H22B 0.9800
C32B C42B 1.514(8)
C32B H33B 0.9700
C32B H34B 0.9700
C42B S12B 1.815(7)
C42B H43B 0.9700
C42B H44B 0.9700
S12B C52B 1.750(8)
C52B H54B 0.9600
C52B H55B 0.9600
C52B H56B 0.9600
C23B C33B 1.529(6)
C23B H23B 0.9800
C33B C43B 1.514(8)
C33B H35B 0.9700
C33B H36B 0.9700
C43B S13B 1.815(6)
C43B H45B 0.9700
C43B H46B 0.9700
S13B C53B 1.750(8)
C53B H57B 0.9600
C53B H58B 0.9600
C53B H59B 0.9600
C24B C34B 1.529(6)
C24B H24B 0.9800
C34B C44B 1.514(8)
C34B H37B 0.9700
C34B H38B 0.9700
C44B S14B 1.815(7)
C44B H47B 0.9700
C44B H48B 0.9700
S14B C54B 1.750(8)
C54B H60B 0.9600
C54B H61B 0.9600
C54B H62B 0.9600

loop_
_geom_hbond_atom_site_label_D
_geom_hbond_atom_site_label_H
_geom_hbond_atom_site_label_A
_geom_hbond_distance_DH
_geom_hbond_distance_HA
_geom_hbond_distance_DA
_geom_hbond_angle_DHA
_geom_hbond_site_symmetry_A
N1A H1A O1B 0.89 2.08 2.856(3) 145.3 2_655
N1A H2A O1B 0.89 1.84 2.732(3) 176.9 .
N1A H3A O2A 0.89 1.98 2.856(3) 169.4 1_545
N1B H1B O1A 0.89 1.90 2.769(3) 166.3 2_645
N1B H2B O2A 0.89 2.05 2.881(3) 155.2 1_445
N1B H2B O1A 0.89 2.32 2.991(3) 131.6 1_445
N1B H3B O2B 0.89 1.97 2.854(4) 173.1 1_545
C21B H21B O1A 0.98 2.42 3.328(7) 153.0 1_455

loop_
_geom_torsion_atom_site_label_1
_geom_torsion_atom_site_label_2
_geom_torsion_atom_site_label_3
_geom_torsion_atom_site_label_4
_geom_torsion
O1A C1A C21A N1A -15.4(4)
O2A C1A C21A N1A 165.7(3)
O1A C1A C21A C31A 103.6(3)
O2A C1A C21A C31A -75.4(4)
N1A C21A C31A C41A -165.6(3)
C1A C21A C31A C41A 76.7(4)
C21A C31A C41A S11A 172.7(3)
C31A C41A S11A C51A -177.6(5)
O1A C1A C22A N1A -23.0(14)
O2A C1A C22A N1A 161.0(9)
O1A C1A C22A C32A 119.6(13)
O2A C1A C22A C32A -56.5(17)
C1A C22A C32A C42A 50(2)
N1A C22A C32A C42A -162.9(11)
C22A C32A C42A S12A 178.9(9)
C32A C42A S12A C52A 179.7(8)
O2B C1B C21B N1B 148.2(4)
O1B C1B C21B N1B -37.6(5)
O2B C1B C21B C31B -93.0(6)
O1B C1B C21B C31B 81.2(6)
N1B C21B C31B C41B -166.4(4)
C1B C21B C31B C41B 74.9(6)
C21B C31B C41B S11B 72.6(6)
C31B C41B S11B C51B 72.7(5)
O2B C1B C22B N1B 148.8(13)
O1B C1B C22B N1B -35.2(15)
O2B C1B C22B C32B -89(2)
O1B C1B C22B C32B 87(2)
N1B C22B C32B C42B -70(2)
C1B C22B C32B C42B 170.7(16)
C22B C32B C42B S12B -74(2)
C32B C42B S12B C52B -70.1(13)
O2B C1B C23B N1B 157.2(12)
O1B C1B C23B N1B -14.8(17)
O2B C1B C23B C33B -82.9(13)
O1B C1B C23B C33B 105.0(10)
N1B C23B C33B C43B -155(2)
C1B C23B C33B C43B 74(3)
C23B C33B C43B S13B -179(2)
C33B C43B S13B C53B -63(2)
O2B C1B C24B C34B -78(4)
O1B C1B C24B C34B 104(3)
O2B C1B C24B N1B 156(2)
O1B C1B C24B N1B -22(3)
C1B C24B C34B C44B 177(3)
N1B C24B C34B C44B -56(4)
C24B C34B C44B S14B -165(3)
C34B C44B S14B C54B 76(3)
